data_4503311
loop_
_publ_author_name
'Lu, Wen-Guan'
'Jiang, Long'
'Feng, Xiao-Long'
'Lu, Tong-Bu'

_publ_section_title
;
 Four 3D Porous Metal&#x2212;Organic Frameworks with Various Layered and
 Pillared Motifs
;
_journal_issue 3
_journal_name_full 'Crystal Growth &amp; Design'
_journal_page_first 986
_journal_paper_doi 10.1021/cg700979r
_journal_volume 8
_journal_year 2008
_chemical_formula_sum 'C32.5 H28.5 Cd4 K N10.5 O19.5'
_chemical_formula_weight 1366.86
_chemical_name_systematic
; 
 ? 
;
_space_group_IT_number 13
_symmetry_cell_setting monoclinic
_symmetry_space_group_name_Hall '-P 2yc'
_symmetry_space_group_name_H-M 'P 1 2/c 1'
_atom_sites_solution_hydrogens geom
_atom_sites_solution_primary direct
_atom_sites_solution_secondary difmap
_audit_creation_method SHELXL-97
_cell_angle_alpha 90.00
_cell_angle_beta 111.753(2)
_cell_angle_gamma 90.00
_cell_formula_units_Z 4
_cell_length_a 19.374(2)
_cell_length_b 14.8874(18)
_cell_length_c 15.3721(18)
_cell_measurement_reflns_used 6570
_cell_measurement_temperature 173(2)
_cell_measurement_theta_max 26.87
_cell_measurement_theta_min 2.53
_cell_volume 4118.0(8)
_computing_cell_refinement 'Bruker SMART'
_computing_data_collection 'Bruker SMART'
_computing_data_reduction 'Bruker SAINT'
_computing_molecular_graphics 'Bruker SHELXTL'
_computing_publication_material 'Bruker SHELXTL'
_computing_structure_refinement 'SHELXL-97 (Sheldrick, 1997)'
_computing_structure_solution 'SHELXS-97 (Sheldrick, 1990)'
_diffrn_ambient_temperature 173(2)
_diffrn_measured_fraction_theta_full 0.990
_diffrn_measured_fraction_theta_max 0.990
_diffrn_measurement_device_type 'CCD area detector'
_diffrn_measurement_method 'phi and omega scans'
_diffrn_radiation_monochromator graphite
_diffrn_radiation_source 'fine-focus sealed tube'
_diffrn_radiation_type MoK\a
_diffrn_radiation_wavelength 0.71073
_diffrn_reflns_av_R_equivalents 0.0486
_diffrn_reflns_av_sigmaI/netI 0.0635
_diffrn_reflns_limit_h_max 24
_diffrn_reflns_limit_h_min -18
_diffrn_reflns_limit_k_max 17
_diffrn_reflns_limit_k_min -18
_diffrn_reflns_limit_l_max 17
_diffrn_reflns_limit_l_min -19
_diffrn_reflns_number 24277
_diffrn_reflns_theta_full 27.06
_diffrn_reflns_theta_max 27.06
_diffrn_reflns_theta_min 1.13
_exptl_absorpt_coefficient_mu 2.234
_exptl_absorpt_correction_T_max 0.9780
_exptl_absorpt_correction_T_min 0.5350
_exptl_absorpt_correction_type multi-scan
_exptl_absorpt_process_details 'SADABS (Sheldrick, 1996)'
_exptl_crystal_colour colorless
_exptl_crystal_density_diffrn 2.205
_exptl_crystal_density_method 'not measured'
_exptl_crystal_description plate
_exptl_crystal_F_000 2656
_exptl_crystal_size_max 0.32
_exptl_crystal_size_mid 0.18
_exptl_crystal_size_min 0.01
_refine_diff_density_max 4.418
_refine_diff_density_min -2.923
_refine_diff_density_rms 0.296
_refine_ls_extinction_method none
_refine_ls_goodness_of_fit_ref 1.061
_refine_ls_hydrogen_treatment constr
_refine_ls_matrix_type full
_refine_ls_number_parameters 569
_refine_ls_number_reflns 8961
_refine_ls_number_restraints 96
_refine_ls_restrained_S_all 1.065
_refine_ls_R_factor_all 0.1110
_refine_ls_R_factor_gt 0.0679
_refine_ls_shift/su_max 0.108
_refine_ls_shift/su_mean 0.007
_refine_ls_structure_factor_coef Fsqd
_refine_ls_weighting_details 'calc w=1/[\s^2^(Fo^2^)+(0.1472P)^2^+10.0464P] where P=(Fo^2^+2Fc^2^)/3'
_refine_ls_weighting_scheme calc
_refine_ls_wR_factor_gt 0.2062
_refine_ls_wR_factor_ref 0.2422
_reflns_number_gt 5552
_reflns_number_total 8961
_reflns_threshold_expression >2sigma(I)
_cod_data_source_file cg700979r-file004.cif
_cod_data_source_block ww
_cod_depositor_comments
;
The following automatic conversions were performed:

'_symmetry_cell_setting' value 'Monoclinic' changed to 'monoclinic'
according to /home/saulius/struct/CIF-dictionaries/cif_core.dic
dictionary named 'cif_core.dic' version 2.4.1 from 2010-06-29.

Automatic conversion script
Id: cif_fix_values 1715 2011-07-08 13:25:40Z adriana 
;
_cod_original_sg_symbol_H-M P2/c
_cod_original_formula_sum 'C32.50 H28.50 Cd4 K N10.50 O19.50'
_cod_database_code 4503311

loop_
_symmetry_equiv_pos_as_xyz
'x, y, z'
'-x, y, -z+1/2'
'-x, -y, -z'
'x, -y, z-1/2'

loop_
_atom_site_label
_atom_site_type_symbol
_atom_site_fract_x
_atom_site_fract_y
_atom_site_fract_z
_atom_site_U_iso_or_equiv
_atom_site_adp_type
_atom_site_occupancy
_atom_site_symmetry_multiplicity
_atom_site_calc_flag
_atom_site_refinement_flags
_atom_site_disorder_assembly
_atom_site_disorder_group
Cd1 Cd 0.81809(4) 1.08663(5) 0.17834(5) 0.0232(2) Uani 1 1 d . . .
Cd2 Cd 0.81936(4) 0.68364(5) 0.04457(5) 0.0229(2) Uani 1 1 d . . .
Cd3 Cd 0.81967(4) 0.81883(5) 0.25468(5) 0.0224(2) Uani 1 1 d . . .
Cd4 Cd 0.81554(4) 0.41939(5) 0.11364(5) 0.0230(2) Uani 1 1 d . . .
K1 K 0.9623(2) 0.4236(2) 0.3551(3) 0.0870(10) Uani 1 1 d . . .
C1 C 0.8252(5) 0.9005(6) 0.0560(7) 0.019(2) Uani 1 1 d . . .
C2 C 0.8196(5) 0.8765(6) -0.0381(6) 0.019(2) Uani 1 1 d . . .
C3 C 0.8138(6) 0.9225(6) -0.1186(7) 0.025(2) Uani 1 1 d . . .
C4 C 0.8168(6) 1.0190(7) -0.1421(8) 0.030(2) Uani 1 1 d . . .
C5 C 0.8076(6) 0.7813(6) -0.1501(7) 0.026(2) Uani 1 1 d . . .
H5 H 0.8032 0.7263 -0.1832 0.032 Uiso 1 1 calc R . .
C6 C 0.8288(6) 0.6012(6) 0.2475(7) 0.021(2) Uani 1 1 d U . .
C7 C 0.8232(5) 0.6253(6) 0.3372(6) 0.0170(19) Uani 1 1 d U . .
C8 C 0.8205(6) 0.5765(7) 0.4139(7) 0.026(2) Uani 1 1 d U . .
C9 C 0.8224(6) 0.4803(7) 0.4367(7) 0.028(2) Uani 1 1 d U . .
C10 C 0.8139(6) 0.7183(7) 0.4394(7) 0.027(2) Uani 1 1 d U . .
H10 H 0.8112 0.7730 0.4700 0.032 Uiso 1 1 calc R . .
C11 C 0.9049(8) 1.2723(10) 0.1951(8) 0.049(4) Uani 1 1 d . . .
C12 C 0.9594(7) 1.2054(8) 0.2278(9) 0.046(3) Uani 1 1 d . . .
C13 C 1.0000 1.0679(13) 0.2500 0.061(6) Uani 1 2 d S . .
H13 H 1.0000 1.0041 0.2500 0.073 Uiso 1 2 calc SR . .
C14 C 0.6606(7) 0.6308(9) 0.0596(9) 0.047(3) Uani 1 1 d . . .
H14 H 0.6947 0.6155 0.1204 0.056 Uiso 1 1 calc R . .
C15 C 0.5864(7) 0.6150(9) 0.0407(9) 0.045(3) Uani 1 1 d . . .
H15 H 0.5705 0.5870 0.0856 0.054 Uiso 1 1 calc R . .
C16 C 0.5369(6) 0.6406(7) -0.0438(8) 0.030(2) Uani 1 1 d . . .
C17 C 0.5605(8) 0.6816(10) -0.1050(10) 0.053(4) Uani 1 1 d . . .
H17 H 0.5263 0.7036 -0.1630 0.064 Uiso 1 1 calc R . .
C18 C 0.6371(7) 0.6912(11) -0.0811(9) 0.051(4) Uani 1 1 d . . .
H18 H 0.6543 0.7179 -0.1255 0.061 Uiso 1 1 calc R . .
C19 C 0.4553(6) 0.6278(9) -0.0654(9) 0.039(3) Uani 1 1 d . . .
C20 C 0.4282(7) 0.6323(9) 0.0091(9) 0.044(3) Uani 1 1 d . . .
H20 H 0.4610 0.6434 0.0716 0.053 Uiso 1 1 calc R . .
C21 C 0.3519(7) 0.6197(9) -0.0125(9) 0.044(3) Uani 1 1 d . . .
H21 H 0.3336 0.6243 0.0368 0.053 Uiso 1 1 calc R . .
C22 C 0.3311(7) 0.5978(9) -0.1679(8) 0.041(3) Uani 1 1 d . . .
H22 H 0.2967 0.5872 -0.2297 0.049 Uiso 1 1 calc R . .
C23 C 0.4047(7) 0.6084(9) -0.1545(8) 0.042(3) Uani 1 1 d . . .
H23 H 0.4207 0.6024 -0.2055 0.050 Uiso 1 1 calc R . .
C24 C 0.6373(7) 0.8043(9) 0.2088(8) 0.041(3) Uani 1 1 d . . .
H24 H 0.6550 0.7735 0.2671 0.050 Uiso 1 1 calc R . .
C25 C 0.5602(7) 0.8155(9) 0.1648(9) 0.044(3) Uani 1 1 d . . .
H25 H 0.5270 0.7949 0.1929 0.053 Uiso 1 1 calc R . .
C26 C 0.5348(6) 0.8576(7) 0.0788(8) 0.031(2) Uani 1 1 d . . .
C27 C 0.5870(7) 0.8879(9) 0.0442(10) 0.047(3) Uani 1 1 d . . .
H27 H 0.5707 0.9170 -0.0150 0.057 Uiso 1 1 calc R . .
C28 C 0.6610(7) 0.8771(9) 0.0930(9) 0.047(3) Uani 1 1 d . . .
H28 H 0.6955 0.9010 0.0684 0.056 Uiso 1 1 calc R . .
C29 C 0.4537(6) 0.8686(8) 0.0255(8) 0.033(3) Uani 1 1 d . . .
C30 C 0.4036(7) 0.8868(9) 0.0643(8) 0.043(3) Uani 1 1 d . . .
H30 H 0.4202 0.8916 0.1306 0.052 Uiso 1 1 calc R . .
C31 C 0.3304(7) 0.8985(8) 0.0133(8) 0.035(3) Uani 1 1 d . . .
H31 H 0.2975 0.9116 0.0446 0.042 Uiso 1 1 calc R . .
C32 C 0.3527(7) 0.8743(10) -0.1200(9) 0.050(4) Uani 1 1 d . . .
H32 H 0.3348 0.8691 -0.1863 0.060 Uiso 1 1 calc R . .
C33 C 0.4260(7) 0.8634(9) -0.0725(9) 0.043(3) Uani 1 1 d . . .
H33 H 0.4585 0.8522 -0.1049 0.052 Uiso 1 1 calc R . .
N1 N 0.8147(5) 0.7842(6) -0.0621(5) 0.0240(19) Uani 1 1 d . . .
N2 N 0.8069(5) 0.8606(5) -0.1901(6) 0.027(2) Uani 1 1 d . . .
N3 N 0.8185(5) 0.7149(5) 0.3562(6) 0.0235(19) Uani 1 1 d . . .
N4 N 0.8134(5) 0.6361(5) 0.4773(6) 0.0237(18) Uani 1 1 d U . .
N5 N 0.9364(6) 1.1209(7) 0.2165(8) 0.048(3) Uani 1 1 d U . .
N6 N 0.6878(5) 0.6646(6) 0.0017(7) 0.033(2) Uani 1 1 d . . .
N7 N 0.3046(5) 0.6018(7) -0.0971(6) 0.032(2) Uani 1 1 d . . .
N8 N 0.6865(5) 0.8328(7) 0.1761(7) 0.038(2) Uani 1 1 d . . .
N9 N 0.3032(5) 0.8920(6) -0.0805(6) 0.032(2) Uani 1 1 d . . .
O1 O 0.8283(5) 0.9808(5) 0.0778(5) 0.040(2) Uani 1 1 d . . .
O2 O 0.8281(4) 0.8354(5) 0.1110(5) 0.0286(17) Uani 1 1 d . . .
O3 O 0.8164(7) 1.0796(5) -0.0906(6) 0.059(3) Uani 1 1 d . . .
O4 O 0.8198(4) 1.0328(4) -0.2224(5) 0.0301(18) Uani 1 1 d . . .
O5 O 0.8289(4) 0.6661(5) 0.1944(5) 0.0290(17) Uani 1 1 d U . .
O6 O 0.8348(5) 0.5200(5) 0.2288(5) 0.0357(19) Uani 1 1 d U . .
O7 O 0.8259(8) 0.4201(7) 0.3866(8) 0.077(3) Uani 1 1 d U . .
O8 O 0.8225(4) 0.4638(4) 0.5187(5) 0.0274(16) Uani 1 1 d U . .
O9 O 0.8389(5) 1.2514(6) 0.1574(5) 0.038(2) Uani 1 1 d . . .
O10 O 0.9228(6) 1.3565(7) 0.2019(8) 0.079(4) Uani 1 1 d . . .
N11 N 0.5358 0.4191 0.7620 0.089 Uiso 0.45 1 d P . 1
O14 O 0.5000 0.4922 0.7500 0.073 Uiso 0.90 2 d SP . 1
O15 O 0.6054 0.4188 0.7854 0.088 Uiso 0.40 1 d P A 1
O16 O 0.5000 0.3465 0.7500 0.069 Uiso 0.90 2 d SP . 1
N11A N 0.5348 0.3572 0.7634 0.054 Uiso 0.30 1 d P . 2
O14A O 0.5000 0.4306 0.7500 0.076 Uiso 0.60 2 d SP . 2
O15A O 0.6047 0.3573 0.7903 0.059 Uiso 0.30 1 d P B 2
O16A O 0.5000 0.2839 0.7500 0.086 Uiso 0.60 2 d SP . 2
N10 N 0.4643 0.0831 0.2272 0.061 Uiso 0.50 1 d P . 1
O11 O 0.3950 0.0833 0.1830 0.072 Uiso 0.50 1 d P C 1
O12 O 0.5000 0.0099 0.2500 0.096 Uiso 1 2 d S . 1
O13 O 0.5000 0.1558 0.2500 0.096 Uiso 1 2 d S . 1
N10A N 0.5200 0.0090 0.2258 0.058 Uiso 0.25 1 d P . 2
O11A O 0.5601 0.0090 0.1773 0.086 Uiso 0.25 1 d P D 2
O12A O 0.5000 -0.0643 0.2500 0.069 Uiso 0.50 2 d SP . 2
O13A O 0.5000 0.0823 0.2500 0.067 Uiso 0.50 2 d SP . 2
O1W O 0.9552(6) 0.6759(8) 0.1170(11) 0.097(5) Uani 1 1 d . . .
O2W O 0.9555(6) 0.8304(8) 0.3171(9) 0.078(4) Uani 1 1 d . . .
O3W O 0.0286(12) 0.1084(16) 0.4879(16) 0.123(8) Uani 0.70 1 d PU . .
O3W' O 0.986(4) 0.027(5) 0.554(4) 0.15(2) Uani 0.30 1 d PU . .
O4W O 0.9806(13) 0.3249(16) 0.4559(17) 0.096(9) Uani 1 1 d U . .
O5W O 1.0000 0.549(2) 0.2500 0.097(15) Uani 1 2 d SU . .
O6W O 0.996(2) 0.498(3) 0.451(2) 0.089(14) Uani 0.50 1 d PU . .

loop_
_atom_site_aniso_label
_atom_site_aniso_U_11
_atom_site_aniso_U_22
_atom_site_aniso_U_33
_atom_site_aniso_U_23
_atom_site_aniso_U_13
_atom_site_aniso_U_12
Cd1 0.0315(4) 0.0222(4) 0.0166(4) -0.0030(3) 0.0097(3) 0.0022(3)
Cd2 0.0412(5) 0.0127(4) 0.0190(4) 0.0015(3) 0.0159(3) -0.0014(3)
Cd3 0.0403(5) 0.0118(4) 0.0168(4) 0.0017(3) 0.0124(3) 0.0021(3)
Cd4 0.0324(4) 0.0207(4) 0.0186(4) -0.0026(3) 0.0126(3) 0.0019(3)
K1 0.069(2) 0.059(2) 0.080(3) -0.0269(18) 0.037(2) -0.0091(17)
C1 0.025(5) 0.006(4) 0.027(5) -0.003(4) 0.012(4) -0.002(4)
C2 0.033(6) 0.009(4) 0.017(5) 0.007(4) 0.012(4) 0.000(4)
C3 0.052(7) 0.014(5) 0.020(5) 0.004(4) 0.026(5) 0.005(4)
C4 0.043(7) 0.016(5) 0.036(6) 0.006(5) 0.020(5) 0.005(5)
C5 0.056(7) 0.011(5) 0.016(5) -0.003(4) 0.017(5) -0.004(4)
C6 0.027(5) 0.015(4) 0.020(4) -0.003(4) 0.009(4) 0.000(4)
C7 0.027(5) 0.002(4) 0.021(4) 0.003(3) 0.008(4) -0.001(3)
C8 0.043(6) 0.019(5) 0.020(5) 0.001(4) 0.016(4) 0.000(4)
C9 0.045(6) 0.023(5) 0.022(5) 0.001(4) 0.017(4) 0.002(4)
C10 0.051(6) 0.012(4) 0.019(5) 0.001(4) 0.014(4) 0.005(4)
C11 0.054(9) 0.054(9) 0.024(6) -0.011(6) -0.001(6) 0.018(7)
C12 0.054(8) 0.027(7) 0.047(8) -0.009(5) 0.008(6) 0.002(6)
C13 0.046(12) 0.032(11) 0.102(18) 0.000 0.025(12) 0.000
C14 0.037(7) 0.059(9) 0.040(7) 0.016(6) 0.009(6) -0.007(6)
C15 0.028(7) 0.052(8) 0.054(8) 0.018(7) 0.014(6) -0.003(6)
C16 0.025(6) 0.027(6) 0.042(7) -0.011(5) 0.015(5) 0.001(4)
C17 0.049(8) 0.072(11) 0.041(8) 0.006(7) 0.020(7) 0.003(7)
C18 0.036(7) 0.094(12) 0.028(7) -0.007(7) 0.019(6) -0.009(7)
C19 0.027(6) 0.045(8) 0.041(7) -0.006(6) 0.007(5) -0.004(5)
C20 0.034(7) 0.061(9) 0.035(7) -0.009(6) 0.012(6) -0.007(6)
C21 0.046(8) 0.058(9) 0.033(7) -0.006(6) 0.018(6) -0.005(6)
C22 0.039(7) 0.050(8) 0.027(6) 0.009(5) 0.006(5) 0.005(6)
C23 0.033(7) 0.064(9) 0.031(6) 0.007(6) 0.014(5) -0.005(6)
C24 0.037(7) 0.062(9) 0.025(6) 0.011(6) 0.012(5) -0.003(6)
C25 0.049(8) 0.055(9) 0.036(7) 0.010(6) 0.024(6) 0.003(6)
C26 0.031(6) 0.024(6) 0.039(6) -0.002(5) 0.016(5) 0.002(5)
C27 0.035(7) 0.047(8) 0.051(8) 0.019(6) 0.005(6) 0.010(6)
C28 0.041(8) 0.047(8) 0.044(8) 0.013(6) 0.007(6) -0.002(6)
C29 0.035(6) 0.033(6) 0.036(6) 0.000(5) 0.018(5) 0.001(5)
C30 0.049(8) 0.054(8) 0.022(6) 0.008(5) 0.008(6) 0.006(6)
C31 0.038(7) 0.041(7) 0.034(6) 0.001(5) 0.022(5) -0.001(5)
C32 0.041(8) 0.070(10) 0.036(7) -0.014(7) 0.010(6) 0.015(7)
C33 0.029(6) 0.064(9) 0.035(7) -0.012(6) 0.011(5) 0.010(6)
N1 0.045(5) 0.017(4) 0.014(4) 0.006(3) 0.016(4) -0.001(4)
N2 0.054(6) 0.009(4) 0.024(5) -0.002(3) 0.021(4) -0.004(4)
N3 0.047(6) 0.007(4) 0.020(4) 0.002(3) 0.018(4) -0.004(4)
N4 0.041(5) 0.010(4) 0.019(4) 0.003(3) 0.011(3) 0.002(3)
N5 0.035(5) 0.041(6) 0.062(6) -0.011(5) 0.012(5) -0.014(4)
N6 0.034(5) 0.030(5) 0.039(6) 0.003(4) 0.020(5) 0.003(4)
N7 0.025(5) 0.043(6) 0.030(5) -0.003(4) 0.012(4) 0.001(4)
N8 0.034(6) 0.034(6) 0.045(6) 0.002(4) 0.014(5) 0.002(4)
N9 0.037(6) 0.036(5) 0.028(5) -0.005(4) 0.017(4) -0.001(4)
O1 0.084(6) 0.017(4) 0.026(4) -0.001(3) 0.030(4) 0.003(4)
O2 0.051(5) 0.023(4) 0.018(4) -0.001(3) 0.020(3) -0.003(3)
O3 0.140(10) 0.018(4) 0.039(5) 0.003(4) 0.057(6) 0.001(5)
O4 0.063(5) 0.006(3) 0.025(4) 0.005(3) 0.022(4) 0.008(3)
O5 0.049(4) 0.026(4) 0.017(3) 0.003(3) 0.019(3) 0.005(3)
O6 0.067(5) 0.023(4) 0.023(4) -0.004(3) 0.024(4) 0.006(4)
O7 0.152(8) 0.036(5) 0.054(5) 0.003(4) 0.052(6) 0.002(5)
O8 0.045(4) 0.012(3) 0.026(4) 0.003(3) 0.015(3) -0.001(3)
O9 0.032(4) 0.051(6) 0.033(4) 0.019(4) 0.014(4) 0.014(4)
O10 0.075(8) 0.035(6) 0.079(8) -0.018(5) -0.026(6) 0.016(5)
O1W 0.044(7) 0.080(9) 0.079(12) 0.022(8) 0.003(7) -0.019(6)
O2W 0.045(6) 0.081(9) 0.051(9) 0.025(7) 0.005(6) 0.001(5)
O3W 0.043(10) 0.066(11) 0.078(11) -0.002(9) 0.028(8) -0.010(8)
O3W' 0.050(2) 0.068(2) 0.068(2) 0.006(10) 0.018(13) 0.008(10)
O4W 0.084(12) 0.080(13) 0.096(13) -0.005(9) 0.032(9) -0.014(9)
O5W 0.085(17) 0.068(18) 0.071(17) 0.000 0.024(10) 0.000
O6W 0.068(16) 0.084(16) 0.085(17) 0.004(10) 0.018(10) 0.010(10)

loop_
_atom_type_symbol
_atom_type_description
_atom_type_scat_dispersion_real
_atom_type_scat_dispersion_imag
_atom_type_scat_source
C C 0.0033 0.0016 'International Tables Vol C Tables 4.2.6.8 and 6.1.1.4'
H H 0.0000 0.0000 'International Tables Vol C Tables 4.2.6.8 and 6.1.1.4'
N N 0.0061 0.0033 'International Tables Vol C Tables 4.2.6.8 and 6.1.1.4'
O O 0.0106 0.0060 'International Tables Vol C Tables 4.2.6.8 and 6.1.1.4'
Cd Cd -0.8075 1.2024 'International Tables Vol C Tables 4.2.6.8 and 6.1.1.4'
K K 0.2009 0.2494 'International Tables Vol C Tables 4.2.6.8 and 6.1.1.4'

loop_
_geom_angle_atom_site_label_1
_geom_angle_atom_site_label_2
_geom_angle_atom_site_label_3
_geom_angle
_geom_angle_site_symmetry_1
_geom_angle_site_symmetry_3
N5 Cd1 N2 96.7(4) . 4_576
N5 Cd1 O1 89.9(4) . .
N2 Cd1 O1 156.3(3) 4_576 .
N5 Cd1 N9 148.6(4) . 3_675
N2 Cd1 N9 97.1(3) 4_576 3_675
O1 Cd1 N9 88.6(3) . 3_675
N5 Cd1 O4 103.9(4) . 4_576
N2 Cd1 O4 70.2(3) 4_576 4_576
O1 Cd1 O4 86.1(3) . 4_576
N9 Cd1 O4 107.2(3) 3_675 4_576
N5 Cd1 O9 67.0(3) . .
N2 Cd1 O9 81.3(3) 4_576 .
O1 Cd1 O9 122.0(3) . .
N9 Cd1 O9 87.4(3) 3_675 .
O4 Cd1 O9 149.2(2) 4_576 .
N1 Cd2 O8 122.1(3) . 4_565
N1 Cd2 O5 143.7(3) . .
O8 Cd2 O5 94.1(3) 4_565 .
N1 Cd2 N6 97.5(3) . .
O8 Cd2 N6 86.1(3) 4_565 .
O5 Cd2 N6 86.8(3) . .
N1 Cd2 O1W 96.4(4) . .
O8 Cd2 O1W 86.5(4) 4_565 .
O5 Cd2 O1W 82.1(4) . .
N6 Cd2 O1W 166.1(4) . .
N1 Cd2 O2 70.2(3) . .
O8 Cd2 O2 166.8(2) 4_565 .
O5 Cd2 O2 73.5(3) . .
N6 Cd2 O2 97.2(3) . .
O1W Cd2 O2 87.5(4) . .
N3 Cd3 O4 125.6(3) . 4_576
N3 Cd3 O2 141.5(3) . .
O4 Cd3 O2 92.8(2) 4_576 .
N3 Cd3 N8 97.2(3) . .
O4 Cd3 N8 86.1(3) 4_576 .
O2 Cd3 N8 87.3(3) . .
N3 Cd3 O2W 93.6(4) . .
O4 Cd3 O2W 86.0(4) 4_576 .
O2 Cd3 O2W 85.4(4) . .
N8 Cd3 O2W 169.0(4) . .
N3 Cd3 O5 69.1(3) . .
O4 Cd3 O5 164.9(2) 4_576 .
O2 Cd3 O5 72.4(2) . .
N8 Cd3 O5 95.9(3) . .
O2W Cd3 O5 89.7(4) . .
O10 Cd4 N4 96.0(4) 1_545 4_565
O10 Cd4 O6 87.4(3) 1_545 .
N4 Cd4 O6 157.8(3) 4_565 .
O10 Cd4 N7 134.2(4) 1_545 3_665
N4 Cd4 N7 100.4(3) 4_565 3_665
O6 Cd4 N7 92.6(3) . 3_665
O10 Cd4 O8 116.3(4) 1_545 4_565
N4 Cd4 O8 70.8(3) 4_565 4_565
O6 Cd4 O8 88.0(3) . 4_565
N7 Cd4 O8 109.4(3) 3_665 4_565
O10 Cd4 O9 53.1(3) 1_545 1_545
N4 Cd4 O9 80.0(3) 4_565 1_545
O6 Cd4 O9 118.6(3) . 1_545
N7 Cd4 O9 88.2(3) 3_665 1_545
O8 Cd4 O9 148.0(2) 4_565 1_545
O10 Cd4 K1 40.7(4) 1_545 2_755
N4 Cd4 K1 76.8(2) 4_565 2_755
O6 Cd4 K1 92.1(2) . 2_755
N7 Cd4 K1 172.8(3) 3_665 2_755
O8 Cd4 K1 76.12(19) 4_565 2_755
O9 Cd4 K1 84.85(19) 1_545 2_755
O4W K1 O10 110.0(7) . 1_545
O4W K1 O5W 156.5(7) . .
O10 K1 O5W 76.4(5) 1_545 .
O4W K1 O10 92.6(7) . 2_745
O10 K1 O10 63.7(4) 1_545 2_745
O5W K1 O10 69.5(5) . 2_745
O4W K1 O7 76.9(7) . .
O10 K1 O7 100.3(4) 1_545 .
O5W K1 O7 125.2(4) . .
O10 K1 O7 156.9(3) 2_745 .
O4W K1 O6 136.2(7) . .
O10 K1 O6 70.5(3) 1_545 .
O5W K1 O6 67.3(3) . .
O10 K1 O6 122.4(3) 2_745 .
O7 K1 O6 60.6(3) . .
O4W K1 O6W 68.1(11) . 3_766
O10 K1 O6W 176.4(9) 1_545 3_766
O5W K1 O6W 106.6(9) . 3_766
O10 K1 O6W 119.1(8) 2_745 3_766
O7 K1 O6W 76.3(8) . 3_766
O6 K1 O6W 108.5(8) . 3_766
O4W K1 C11 89.5(7) . 1_545
O10 K1 C11 20.9(4) 1_545 1_545
O5W K1 C11 96.9(5) . 1_545
O10 K1 C11 66.9(3) 2_745 1_545
O7 K1 C11 92.2(4) . 1_545
O6 K1 C11 82.4(3) . 1_545
O6W K1 C11 156.5(9) 3_766 1_545
O4W K1 K1 126.3(7) . 2_755
O10 K1 K1 44.8(3) 1_545 2_755
O5W K1 K1 43.1(5) . 2_755
O10 K1 K1 36.4(2) 2_745 2_755
O7 K1 K1 140.6(3) . 2_755
O6 K1 K1 86.26(19) . 2_755
O6W K1 K1 138.8(8) 3_766 2_755
C11 K1 K1 60.6(3) 1_545 2_755
O4W K1 Cd4 91.2(7) . 2_755
O10 K1 Cd4 92.7(3) 1_545 2_755
O5W K1 Cd4 65.6(2) . 2_755
O10 K1 Cd4 30.46(19) 2_745 2_755
O7 K1 Cd4 164.7(3) . 2_755
O6 K1 Cd4 132.5(2) . 2_755
O6W K1 Cd4 90.4(8) 3_766 2_755
C11 K1 Cd4 97.3(3) 1_545 2_755
K1 K1 Cd4 54.65(9) 2_755 2_755
O4W K1 K1 74.2(7) . 3_766
O10 K1 K1 175.7(3) 1_545 3_766
O5W K1 K1 99.8(4) . 3_766
O10 K1 K1 117.0(2) 2_745 3_766
O7 K1 K1 80.3(2) . 3_766
O6 K1 K1 106.39(19) . 3_766
O6W K1 K1 6.8(8) 3_766 3_766
C11 K1 K1 163.2(3) 1_545 3_766
K1 K1 K1 133.01(15) 2_755 3_766
Cd4 K1 K1 87.32(10) 2_755 3_766
O1 C1 O2 124.8(9) . .
O1 C1 C2 119.1(9) . .
O2 C1 C2 116.2(8) . .
C3 C2 N1 105.8(8) . .
C3 C2 C1 136.0(9) . .
N1 C2 C1 118.1(7) . .
C2 C3 N2 109.2(8) . .
C2 C3 C4 134.3(9) . .
N2 C3 C4 116.4(8) . .
O3 C4 O4 122.1(10) . .
O3 C4 C3 123.6(10) . .
O4 C4 C3 114.3(9) . .
N1 C5 N2 115.3(9) . .
N1 C5 H5 122.3 . .
N2 C5 H5 122.3 . .
O6 C6 O5 124.3(9) . .
O6 C6 C7 119.7(9) . .
O5 C6 C7 116.0(8) . .
N3 C7 C8 107.3(8) . .
N3 C7 C6 118.1(8) . .
C8 C7 C6 134.6(9) . .
N4 C8 C7 108.0(8) . .
N4 C8 C9 117.6(9) . .
C7 C8 C9 134.4(9) . .
O7 C9 O8 120.5(11) . .
O7 C9 C8 125.2(10) . .
O8 C9 C8 114.3(9) . .
N3 C10 N4 113.3(9) . .
N3 C10 H10 123.4 . .
N4 C10 H10 123.3 . .
O9 C11 O10 118.9(12) . .
O9 C11 C12 120.0(13) . .
O10 C11 C12 121.1(13) . .
O9 C11 K1 122.8(9) . 1_565
O10 C11 K1 41.7(7) . 1_565
C12 C11 K1 102.9(8) . 1_565
N5 C12 C11 117.1(12) . .
N5 C12 C12 108.2(7) . 2_755
C11 C12 C12 134.6(8) . 2_755
N5 C13 N5 111.0(16) . 2_755
N5 C13 H13 124.5 . .
N5 C13 H13 124.5 2_755 .
N6 C14 C15 125.5(12) . .
N6 C14 H14 117.2 . .
C15 C14 H14 117.2 . .
C16 C15 C14 117.9(12) . .
C16 C15 H15 121.1 . .
C14 C15 H15 121.1 . .
C17 C16 C15 120.0(11) . .
C17 C16 C19 120.6(12) . .
C15 C16 C19 119.4(11) . .
C16 C17 C18 117.9(13) . .
C16 C17 H17 121.0 . .
C18 C17 H17 121.0 . .
N6 C18 C17 123.4(12) . .
N6 C18 H18 118.3 . .
C17 C18 H18 118.3 . .
C23 C19 C20 117.7(11) . .
C23 C19 C16 123.2(11) . .
C20 C19 C16 119.1(10) . .
C21 C20 C19 118.2(11) . .
C21 C20 H20 120.9 . .
C19 C20 H20 120.9 . .
N7 C21 C20 123.4(12) . .
N7 C21 H21 118.3 . .
C20 C21 H21 118.3 . .
N7 C22 C23 123.5(11) . .
N7 C22 H22 118.3 . .
C23 C22 H22 118.3 . .
C22 C23 C19 119.2(12) . .
C22 C23 H23 120.4 . .
C19 C23 H23 120.4 . .
N8 C24 C25 125.1(11) . .
N8 C24 H24 117.4 . .
C25 C24 H24 117.4 . .
C26 C25 C24 117.1(11) . .
C26 C25 H25 121.4 . .
C24 C25 H25 121.4 . .
C25 C26 C27 117.7(11) . .
C25 C26 C29 120.6(11) . .
C27 C26 C29 121.7(11) . .
C28 C27 C26 121.5(12) . .
C28 C27 H27 119.3 . .
C26 C27 H27 119.2 . .
N8 C28 C27 121.2(13) . .
N8 C28 H28 119.4 . .
C27 C28 H28 119.4 . .
C30 C29 C33 115.9(11) . .
C30 C29 C26 124.5(11) . .
C33 C29 C26 119.5(10) . .
C29 C30 C31 122.9(11) . .
C29 C30 H30 118.5 . .
C31 C30 H30 118.5 . .
N9 C31 C30 121.5(11) . .
N9 C31 H31 119.2 . .
C30 C31 H31 119.2 . .
N9 C32 C33 124.6(12) . .
N9 C32 H32 117.7 . .
C33 C32 H32 117.7 . .
C32 C33 C29 118.9(12) . .
C32 C33 H33 120.6 . .
C29 C33 H33 120.5 . .
C5 N1 C2 105.8(8) . .
C5 N1 Cd2 135.1(7) . .
C2 N1 Cd2 119.1(6) . .
C5 N2 C3 103.9(8) . .
C5 N2 Cd1 137.4(7) . 4_575
C3 N2 Cd1 117.5(6) . 4_575
C10 N3 C7 106.2(8) . .
C10 N3 Cd3 133.1(7) . .
C7 N3 Cd3 120.7(6) . .
C10 N4 C8 105.2(8) . .
C10 N4 Cd4 137.2(7) . 4_566
C8 N4 Cd4 117.2(6) . 4_566
C12 N5 C13 106.3(12) . .
C12 N5 Cd1 121.4(9) . .
C13 N5 Cd1 131.2(10) . .
C14 N6 C18 115.1(11) . .
C14 N6 Cd2 121.3(8) . .
C18 N6 Cd2 123.6(8) . .
C21 N7 C22 117.9(10) . .
C21 N7 Cd4 116.8(8) . 3_665
C22 N7 Cd4 125.3(8) . 3_665
C24 N8 C28 117.3(11) . .
C24 N8 Cd3 125.3(8) . .
C28 N8 Cd3 117.4(8) . .
C32 N9 C31 116.1(10) . .
C32 N9 Cd1 117.5(8) . 3_675
C31 N9 Cd1 126.4(8) . 3_675
C1 O1 Cd1 148.1(7) . .
C1 O2 Cd3 136.2(6) . .
C1 O2 Cd2 116.4(6) . .
Cd3 O2 Cd2 106.5(3) . .
C4 O4 Cd3 108.3(6) . 4_575
C4 O4 Cd1 121.0(6) . 4_575
Cd3 O4 Cd1 130.6(3) 4_575 4_575
C6 O5 Cd2 136.7(7) . .
C6 O5 Cd3 116.1(6) . .
Cd2 O5 Cd3 106.5(3) . .
C6 O6 Cd4 145.1(7) . .
C6 O6 K1 116.9(6) . .
Cd4 O6 K1 92.8(3) . .
C9 O7 K1 111.7(10) . .
C9 O8 Cd2 111.9(6) . 4_566
C9 O8 Cd4 119.9(6) . 4_566
Cd2 O8 Cd4 128.0(3) 4_566 4_566
C11 O9 Cd1 111.9(8) . .
C11 O9 Cd4 85.9(8) . 1_565
Cd1 O9 Cd4 162.1(4) . 1_565
C11 O10 Cd4 101.4(8) . 1_565
C11 O10 K1 117.4(9) . 1_565
Cd4 O10 K1 108.0(4) 1_565 1_565
C11 O10 K1 121.9(10) . 2_765
Cd4 O10 K1 108.9(5) 1_565 2_765
K1 O10 K1 98.8(4) 1_565 2_765
O15 N11 O16 120.8 . .
O15 N11 O14 121.0 . .
O16 N11 O14 118.2 . .
O15 N11 N11 179.8 . 2_656
O16 N11 N11 59.0 . 2_656
O14 N11 N11 59.2 . 2_656
N11 O14 N11 61.6 2_656 .
N11 O16 N11 61.9 . 2_656
N11A N11A O16A 60.1 2_656 .
N11A N11A O14A 60.1 2_656 .
O16A N11A O14A 120.2 . .
N11A N11A O15A 179.9 2_656 .
O16A N11A O15A 119.9 . .
O14A N11A O15A 119.8 . .
N11A O14A N11A 59.7 2_656 .
N11A O16A N11A 59.8 . 2_656
O11 N10 O13 120.8 . .
O11 N10 O12 120.9 . .
O13 N10 O12 118.3 . .
O11 N10 N10 179.9 . 2_655
O13 N10 N10 59.1 . 2_655
O12 N10 N10 59.2 . 2_655
N10 O12 N10 61.6 2_655 .
N10 O13 N10 61.9 . 2_655
N10A N10A O12A 60.0 2_655 .
N10A N10A O11A 180.0 2_655 .
O12A N10A O11A 120.0 . .
N10A N10A O13A 60.0 2_655 .
O12A N10A O13A 120.0 . .
O11A N10A O13A 119.9 . .
N10A O12A N10A 60.0 . 2_655
N10A O13A N10A 60.0 2_655 .
K1 O5W K1 93.9(11) 2_755 .
O6W O6W K1 22(3) 3_766 3_766

loop_
_geom_bond_atom_site_label_1
_geom_bond_atom_site_label_2
_geom_bond_distance
_geom_bond_site_symmetry_2
Cd1 N5 2.204(10) .
Cd1 N2 2.254(8) 4_576
Cd1 O1 2.267(7) .
Cd1 N9 2.295(10) 3_675
Cd1 O4 2.335(7) 4_576
Cd1 O9 2.525(8) .
Cd2 N1 2.197(8) .
Cd2 O8 2.236(7) 4_565
Cd2 O5 2.256(7) .
Cd2 N6 2.400(9) .
Cd2 O1W 2.450(11) .
Cd2 O2 2.459(7) .
Cd3 N3 2.204(8) .
Cd3 O4 2.236(7) 4_576
Cd3 O2 2.287(7) .
Cd3 N8 2.418(10) .
Cd3 O2W 2.450(10) .
Cd3 O5 2.487(7) .
Cd4 O10 2.224(9) 1_545
Cd4 N4 2.239(8) 4_565
Cd4 O6 2.242(7) .
Cd4 N7 2.267(9) 3_665
Cd4 O8 2.306(7) 4_565
Cd4 O9 2.586(8) 1_545
Cd4 K1 4.150(4) 2_755
K1 O4W 2.07(2) .
K1 O10 2.407(11) 1_545
K1 O5W 2.74(2) .
K1 O10 2.858(14) 2_745
K1 O7 2.859(14) .
K1 O6 2.895(9) .
K1 O6W 3.02(4) 3_766
K1 C11 3.214(13) 1_545
K1 K1 4.009(8) 2_755
K1 Cd4 4.150(4) 2_755
K1 K1 4.726(7) 3_766
C1 O1 1.236(11) .
C1 O2 1.275(11) .
C1 C2 1.455(13) .
C2 C3 1.382(12) .
C2 N1 1.417(12) .
C3 N2 1.401(12) .
C3 C4 1.489(14) .
C4 O3 1.202(13) .
C4 O4 1.274(12) .
C5 N1 1.309(12) .
C5 N2 1.329(12) .
C5 H5 0.9500 .
C6 O6 1.258(12) .
C6 O5 1.265(12) .
C6 C7 1.467(13) .
C7 N3 1.375(11) .
C7 C8 1.402(13) .
C8 N4 1.363(13) .
C8 C9 1.471(14) .
C9 O7 1.199(14) .
C9 O8 1.283(12) .
C10 N3 1.316(12) .
C10 N4 1.357(12) .
C10 H10 0.9500 .
C11 O9 1.232(15) .
C11 O10 1.294(17) .
C11 C12 1.402(17) .
C11 K1 3.214(13) 1_565
C12 N5 1.325(16) .
C12 C12 1.47(3) 2_755
C13 N5 1.392(15) .
C13 N5 1.392(15) 2_755
C13 H13 0.9500 .
C14 N6 1.293(15) .
C14 C15 1.377(17) .
C14 H14 0.9500 .
C15 C16 1.353(16) .
C15 H15 0.9500 .
C16 C17 1.336(18) .
C16 C19 1.501(15) .
C17 C18 1.398(19) .
C17 H17 0.9500 .
C18 N6 1.348(16) .
C18 H18 0.9500 .
C19 C23 1.387(16) .
C19 C20 1.428(17) .
C20 C21 1.402(17) .
C20 H20 0.9500 .
C21 N7 1.311(15) .
C21 H21 0.9500 .
C22 N7 1.366(15) .
C22 C23 1.372(17) .
C22 H22 0.9500 .
C23 H23 0.9500 .
C24 N8 1.304(15) .
C24 C25 1.402(17) .
C24 H24 0.9500 .
C25 C26 1.378(16) .
C25 H25 0.9500 .
C26 C27 1.381(17) .
C26 C29 1.487(15) .
C27 C28 1.360(17) .
C27 H27 0.9500 .
C28 N8 1.358(16) .
C28 H28 0.9500 .
C29 C30 1.343(16) .
C29 C33 1.402(16) .
C30 C31 1.354(17) .
C30 H30 0.9500 .
C31 N9 1.343(14) .
C31 H31 0.9500 .
C32 N9 1.338(15) .
C32 C33 1.345(17) .
C32 H32 0.9500 .
C33 H33 0.9500 .
N2 Cd1 2.254(8) 4_575
N4 Cd4 2.239(8) 4_566
N7 Cd4 2.267(9) 3_665
N9 Cd1 2.295(10) 3_675
O4 Cd3 2.236(7) 4_575
O4 Cd1 2.335(7) 4_575
O8 Cd2 2.236(7) 4_566
O8 Cd4 2.306(7) 4_566
O9 Cd4 2.586(8) 1_565
O10 Cd4 2.224(9) 1_565
O10 K1 2.407(11) 1_565
O10 K1 2.858(14) 2_765
N11 O15 1.2593 .
N11 O16 1.2606 .
N11 O14 1.2665 .
N11 N11 1.2971 2_656
O14 N11 1.2665 2_656
O16 N11 1.2606 2_656
N11A N11A 1.2547 2_656
N11A O16A 1.2593 .
N11A O14A 1.2596 .
N11A O15A 1.2613 .
O14A N11A 1.2596 2_656
O16A N11A 1.2593 2_656
N10 O11 1.2604 .
N10 O13 1.2628 .
N10 O12 1.2681 .
N10 N10 1.2985 2_655
O12 N10 1.2681 2_655
O13 N10 1.2628 2_655
N10A N10A 1.2594 2_655
N10A O12A 1.2597 .
N10A O11A 1.2600 .
N10A O13A 1.2602 .
O12A N10A 1.2597 2_655
O13A N10A 1.2602 2_655
O5W K1 2.74(2) 2_755
O6W O6W 1.46(7) 3_766
O6W K1 3.02(4) 3_766

loop_
_geom_torsion_atom_site_label_1
_geom_torsion_atom_site_label_2
_geom_torsion_atom_site_label_3
_geom_torsion_atom_site_label_4
_geom_torsion
_geom_torsion_site_symmetry_1
_geom_torsion_site_symmetry_4
O1 C1 C2 C3 -2.9(19) . .
O2 C1 C2 C3 178.5(12) . .
O1 C1 C2 N1 -178.9(10) . .
O2 C1 C2 N1 2.5(14) . .
N1 C2 C3 N2 -1.0(12) . .
C1 C2 C3 N2 -177.4(11) . .
N1 C2 C3 C4 -177.7(12) . .
C1 C2 C3 C4 6(2) . .
C2 C3 C4 O3 -10(2) . .
N2 C3 C4 O3 173.5(12) . .
C2 C3 C4 O4 170.1(12) . .
N2 C3 C4 O4 -6.3(15) . .
O6 C6 C7 N3 178.5(9) . .
O5 C6 C7 N3 0.2(13) . .
O6 C6 C7 C8 -2.4(18) . .
O5 C6 C7 C8 179.3(11) . .
N3 C7 C8 N4 0.7(12) . .
C6 C7 C8 N4 -178.5(10) . .
N3 C7 C8 C9 179.4(12) . .
C6 C7 C8 C9 0(2) . .
N4 C8 C9 O7 177.3(13) . .
C7 C8 C9 O7 -1(2) . .
N4 C8 C9 O8 -5.0(15) . .
C7 C8 C9 O8 176.4(11) . .
O9 C11 C12 N5 0(2) . .
O10 C11 C12 N5 -178.9(12) . .
K1 C11 C12 N5 140.3(11) 1_565 .
O9 C11 C12 C12 178.0(19) . 2_755
O10 C11 C12 C12 -1(3) . 2_755
K1 C11 C12 C12 -41(2) 1_565 2_755
N6 C14 C15 C16 -3(2) . .
C14 C15 C16 C17 -1(2) . .
C14 C15 C16 C19 -177.6(12) . .
C15 C16 C17 C18 4(2) . .
C19 C16 C17 C18 -179.7(12) . .
C16 C17 C18 N6 -3(2) . .
C17 C16 C19 C23 37.0(19) . .
C15 C16 C19 C23 -146.9(13) . .
C17 C16 C19 C20 -145.5(13) . .
C15 C16 C19 C20 30.6(18) . .
C23 C19 C20 C21 -2.1(19) . .
C16 C19 C20 C21 -179.7(12) . .
C19 C20 C21 N7 2(2) . .
N7 C22 C23 C19 -3(2) . .
C20 C19 C23 C22 2.5(19) . .
C16 C19 C23 C22 -179.9(12) . .
N8 C24 C25 C26 2(2) . .
C24 C25 C26 C27 -2.0(18) . .
C24 C25 C26 C29 177.4(11) . .
C25 C26 C27 C28 0(2) . .
C29 C26 C27 C28 -179.5(12) . .
C26 C27 C28 N8 3(2) . .
C25 C26 C29 C30 37.5(19) . .
C27 C26 C29 C30 -143.2(14) . .
C25 C26 C29 C33 -144.9(13) . .
C27 C26 C29 C33 34.4(18) . .
C33 C29 C30 C31 1(2) . .
C26 C29 C30 C31 178.4(12) . .
C29 C30 C31 N9 0(2) . .
N9 C32 C33 C29 1(2) . .
C30 C29 C33 C32 -2(2) . .
C26 C29 C33 C32 -179.4(13) . .
N2 C5 N1 C2 0.0(13) . .
N2 C5 N1 Cd2 179.5(8) . .
C3 C2 N1 C5 0.6(12) . .
C1 C2 N1 C5 177.7(9) . .
C3 C2 N1 Cd2 -178.9(7) . .
C1 C2 N1 Cd2 -1.8(12) . .
O8 Cd2 N1 C5 6.2(12) 4_565 .
O5 Cd2 N1 C5 -178.6(9) . .
N6 Cd2 N1 C5 -83.8(11) . .
O1W Cd2 N1 C5 96.1(11) . .
O2 Cd2 N1 C5 -178.8(12) . .
O8 Cd2 N1 C2 -174.4(6) 4_565 .
O5 Cd2 N1 C2 0.8(10) . .
N6 Cd2 N1 C2 95.6(7) . .
O1W Cd2 N1 C2 -84.5(8) . .
O2 Cd2 N1 C2 0.6(7) . .
N1 C5 N2 C3 -0.7(13) . .
N1 C5 N2 Cd1 165.8(8) . 4_575
C2 C3 N2 C5 1.0(12) . .
C4 C3 N2 C5 178.4(10) . .
C2 C3 N2 Cd1 -168.7(7) . 4_575
C4 C3 N2 Cd1 8.7(13) . 4_575
N4 C10 N3 C7 -1.5(13) . .
N4 C10 N3 Cd3 178.6(7) . .
C8 C7 N3 C10 0.5(12) . .
C6 C7 N3 C10 179.8(9) . .
C8 C7 N3 Cd3 -179.6(7) . .
C6 C7 N3 Cd3 -0.3(12) . .
O4 Cd3 N3 C10 4.1(12) 4_576 .
O2 Cd3 N3 C10 179.0(9) . .
N8 Cd3 N3 C10 -86.3(11) . .
O2W Cd3 N3 C10 91.8(11) . .
O5 Cd3 N3 C10 -179.9(11) . .
O4 Cd3 N3 C7 -175.9(7) 4_576 .
O2 Cd3 N3 C7 -0.9(10) . .
N8 Cd3 N3 C7 93.8(8) . .
O2W Cd3 N3 C7 -88.1(8) . .
O5 Cd3 N3 C7 0.2(7) . .
N3 C10 N4 C8 1.9(13) . .
N3 C10 N4 Cd4 174.4(8) . 4_566
C7 C8 N4 C10 -1.5(12) . .
C9 C8 N4 C10 179.5(10) . .
C7 C8 N4 Cd4 -175.8(6) . 4_566
C9 C8 N4 Cd4 5.3(13) . 4_566
C11 C12 N5 C13 177.3(11) . .
C12 C12 N5 C13 -1.5(18) 2_755 .
C11 C12 N5 Cd1 -13.5(18) . .
C12 C12 N5 Cd1 167.8(11) 2_755 .
N5 C13 N5 C12 0.6(7) 2_755 .
N5 C13 N5 Cd1 -167.2(12) 2_755 .
N2 Cd1 N5 C12 -64.2(11) 4_576 .
O1 Cd1 N5 C12 138.6(11) . .
N9 Cd1 N5 C12 51.4(14) 3_675 .
O4 Cd1 N5 C12 -135.4(10) 4_576 .
O9 Cd1 N5 C12 13.4(10) . .
N2 Cd1 N5 C13 102.0(9) 4_576 .
O1 Cd1 N5 C13 -55.2(9) . .
N9 Cd1 N5 C13 -142.4(8) 3_675 .
O4 Cd1 N5 C13 30.8(10) 4_576 .
O9 Cd1 N5 C13 179.6(11) . .
C15 C14 N6 C18 5(2) . .
C15 C14 N6 Cd2 -178.1(11) . .
C17 C18 N6 C14 -2(2) . .
C17 C18 N6 Cd2 -178.6(11) . .
N1 Cd2 N6 C14 -160.2(10) . .
O8 Cd2 N6 C14 77.9(10) 4_565 .
O5 Cd2 N6 C14 -16.4(10) . .
O1W Cd2 N6 C14 20(2) . .
O2 Cd2 N6 C14 -89.3(10) . .
N1 Cd2 N6 C18 16.8(10) . .
O8 Cd2 N6 C18 -105.2(10) 4_565 .
O5 Cd2 N6 C18 160.6(10) . .
O1W Cd2 N6 C18 -163.0(17) . .
O2 Cd2 N6 C18 87.7(10) . .
C20 C21 N7 C22 -2(2) . .
C20 C21 N7 Cd4 178.4(11) . 3_665
C23 C22 N7 C21 2.3(19) . .
C23 C22 N7 Cd4 -177.9(10) . 3_665
C25 C24 N8 C28 0(2) . .
C25 C24 N8 Cd3 177.5(10) . .
C27 C28 N8 C24 -3(2) . .
C27 C28 N8 Cd3 180.0(11) . .
N3 Cd3 N8 C24 16.9(11) . .
O4 Cd3 N8 C24 -108.5(11) 4_576 .
O2 Cd3 N8 C24 158.5(11) . .
O2W Cd3 N8 C24 -153(2) . .
O5 Cd3 N8 C24 86.5(11) . .
N3 Cd3 N8 C28 -165.9(9) . .
O4 Cd3 N8 C28 68.7(9) 4_576 .
O2 Cd3 N8 C28 -24.3(9) . .
O2W Cd3 N8 C28 24(3) . .
O5 Cd3 N8 C28 -96.3(9) . .
C33 C32 N9 C31 0(2) . .
C33 C32 N9 Cd1 177.5(12) . 3_675
C30 C31 N9 C32 -0.6(18) . .
C30 C31 N9 Cd1 -178.3(9) . 3_675
O2 C1 O1 Cd1 -18(2) . .
C2 C1 O1 Cd1 163.8(10) . .
N5 Cd1 O1 C1 116.9(15) . .
N2 Cd1 O1 C1 10(2) 4_576 .
N9 Cd1 O1 C1 -94.4(15) 3_675 .
O4 Cd1 O1 C1 12.9(14) 4_576 .
O9 Cd1 O1 C1 179.4(14) . .
O1 C1 O2 Cd3 12.8(17) . .
C2 C1 O2 Cd3 -168.8(7) . .
O1 C1 O2 Cd2 179.5(8) . .
C2 C1 O2 Cd2 -2.0(11) . .
N3 Cd3 O2 C1 176.5(9) . .
O4 Cd3 O2 C1 -7.6(10) 4_576 .
N8 Cd3 O2 C1 78.4(10) . .
O2W Cd3 O2 C1 -93.4(10) . .
O5 Cd3 O2 C1 175.4(11) . .
N3 Cd3 O2 Cd2 8.8(6) . .
O4 Cd3 O2 Cd2 -175.3(3) 4_576 .
N8 Cd3 O2 Cd2 -89.3(3) . .
O2W Cd3 O2 Cd2 98.9(4) . .
O5 Cd3 O2 Cd2 7.8(3) . .
N1 Cd2 O2 C1 0.8(7) . .
O8 Cd2 O2 C1 161.8(10) 4_565 .
O5 Cd2 O2 C1 -179.0(8) . .
N6 Cd2 O2 C1 -94.6(7) . .
O1W Cd2 O2 C1 98.5(8) . .
N1 Cd2 O2 Cd3 171.3(4) . .
O8 Cd2 O2 Cd3 -27.8(13) 4_565 .
O5 Cd2 O2 Cd3 -8.5(3) . .
N6 Cd2 O2 Cd3 75.9(4) . .
O1W Cd2 O2 Cd3 -91.0(4) . .
O3 C4 O4 Cd3 -1.9(14) . 4_575
C3 C4 O4 Cd3 177.9(8) . 4_575
O3 C4 O4 Cd1 -178.8(10) . 4_575
C3 C4 O4 Cd1 1.1(13) . 4_575
O6 C6 O5 Cd2 12.6(17) . .
C7 C6 O5 Cd2 -169.2(7) . .
O6 C6 O5 Cd3 -178.3(8) . .
C7 C6 O5 Cd3 -0.1(11) . .
N1 Cd2 O5 C6 177.4(9) . .
O8 Cd2 O5 C6 -6.6(10) 4_565 .
N6 Cd2 O5 C6 79.2(10) . .
O1W Cd2 O5 C6 -92.5(11) . .
O2 Cd2 O5 C6 177.7(11) . .
N1 Cd2 O5 Cd3 7.6(7) . .
O8 Cd2 O5 Cd3 -176.5(3) 4_565 .
N6 Cd2 O5 Cd3 -90.7(3) . .
O1W Cd2 O5 Cd3 97.6(4) . .
O2 Cd2 O5 Cd3 7.8(3) . .
N3 Cd3 O5 C6 -0.1(7) . .
O4 Cd3 O5 C6 167.4(10) 4_576 .
O2 Cd3 O5 C6 179.2(8) . .
N8 Cd3 O5 C6 -95.5(8) . .
O2W Cd3 O5 C6 94.0(8) . .
N3 Cd3 O5 Cd2 172.2(4) . .
O4 Cd3 O5 Cd2 -20.3(12) 4_576 .
O2 Cd3 O5 Cd2 -8.5(3) . .
N8 Cd3 O5 Cd2 76.8(4) . .
O2W Cd3 O5 Cd2 -93.8(4) . .
O5 C6 O6 Cd4 -27(2) . .
C7 C6 O6 Cd4 155.1(9) . .
O5 C6 O6 K1 118.4(10) . .
C7 C6 O6 K1 -59.7(11) . .
O10 Cd4 O6 C6 141.4(13) 1_545 .
N4 Cd4 O6 C6 41.7(17) 4_565 .
N7 Cd4 O6 C6 -84.4(13) 3_665 .
O8 Cd4 O6 C6 24.9(13) 4_565 .
O9 Cd4 O6 C6 -173.8(12) 1_545 .
K1 Cd4 O6 C6 101.0(13) 2_755 .
O10 Cd4 O6 K1 -8.0(4) 1_545 .
N4 Cd4 O6 K1 -107.6(8) 4_565 .
N7 Cd4 O6 K1 126.2(3) 3_665 .
O8 Cd4 O6 K1 -124.4(3) 4_565 .
O9 Cd4 O6 K1 36.9(4) 1_545 .
K1 Cd4 O6 K1 -48.39(19) 2_755 .
O4W K1 O6 C6 108.0(12) . .
O10 K1 O6 C6 -153.1(8) 1_545 .
O5W K1 O6 C6 -70.1(9) . .
O10 K1 O6 C6 -114.5(7) 2_745 .
O7 K1 O6 C6 92.3(8) . .
O6W K1 O6 C6 30.6(11) 3_766 .
C11 K1 O6 C6 -170.9(8) 1_545 .
K1 K1 O6 C6 -110.1(7) 2_755 .
Cd4 K1 O6 C6 -77.9(7) 2_755 .
K1 K1 O6 C6 23.8(8) 3_766 .
O4W K1 O6 Cd4 -91.2(10) . .
O10 K1 O6 Cd4 7.8(4) 1_545 .
O5W K1 O6 Cd4 90.8(6) . .
O10 K1 O6 Cd4 46.4(4) 2_745 .
O7 K1 O6 Cd4 -106.9(4) . .
O6W K1 O6 Cd4 -168.5(9) 3_766 .
C11 K1 O6 Cd4 -10.0(3) 1_545 .
K1 K1 O6 Cd4 50.8(2) 2_755 .
Cd4 K1 O6 Cd4 83.0(3) 2_755 .
K1 K1 O6 Cd4 -175.3(2) 3_766 .
O8 C9 O7 K1 -113.3(10) . .
C8 C9 O7 K1 64.3(14) . .
O4W K1 O7 C9 100.8(11) . .
O10 K1 O7 C9 -150.9(9) 1_545 .
O5W K1 O7 C9 -70.3(11) . .
O10 K1 O7 C9 165.4(9) 2_745 .
O6 K1 O7 C9 -90.3(9) . .
O6W K1 O7 C9 30.5(12) 3_766 .
C11 K1 O7 C9 -170.3(9) 1_545 .
K1 K1 O7 C9 -127.0(8) 2_755 .
Cd4 K1 O7 C9 61.3(14) 2_755 .
K1 K1 O7 C9 24.8(8) 3_766 .
O7 C9 O8 Cd2 -5.2(15) . 4_566
C8 C9 O8 Cd2 177.0(7) . 4_566
O7 C9 O8 Cd4 -179.9(10) . 4_566
C8 C9 O8 Cd4 2.3(12) . 4_566
O10 C11 O9 Cd1 -170.2(10) . .
C12 C11 O9 Cd1 11.2(15) . .
K1 C11 O9 Cd1 -121.5(7) 1_565 .
O10 C11 O9 Cd4 7.8(12) . 1_565
C12 C11 O9 Cd4 -170.8(12) . 1_565
K1 C11 O9 Cd4 56.6(8) 1_565 1_565
N5 Cd1 O9 C11 -12.7(8) . .
N2 Cd1 O9 C11 88.4(8) 4_576 .
O1 Cd1 O9 C11 -87.2(9) . .
N9 Cd1 O9 C11 -174.0(8) 3_675 .
O4 Cd1 O9 C11 65.8(10) 4_576 .
N5 Cd1 O9 Cd4 173.7(12) . 1_565
N2 Cd1 O9 Cd4 -85.1(11) 4_576 1_565
O1 Cd1 O9 Cd4 99.3(11) . 1_565
N9 Cd1 O9 Cd4 12.5(11) 3_675 1_565
O4 Cd1 O9 Cd4 -107.8(11) 4_576 1_565
O9 C11 O10 Cd4 -9.3(14) . 1_565
C12 C11 O10 Cd4 169.3(11) . 1_565
K1 C11 O10 Cd4 -117.3(10) 1_565 1_565
O9 C11 O10 K1 108.1(11) . 1_565
C12 C11 O10 K1 -73.4(16) . 1_565
O9 C11 O10 K1 -130.2(11) . 2_765
C12 C11 O10 K1 48.4(16) . 2_765
K1 C11 O10 K1 121.7(10) 1_565 2_765
O15 N11 O14 N11 180.0 . 2_656
O16 N11 O14 N11 0.0 . 2_656
O15 N11 O16 N11 -180.0 . 2_656
O14 N11 O16 N11 0.0 . 2_656
O16A N11A O14A N11A 0.0 . 2_656
O15A N11A O14A N11A 180.0 . 2_656
O14A N11A O16A N11A 0.0 . 2_656
O15A N11A O16A N11A -180.0 . 2_656
O11 N10 O12 N10 -180.0 . 2_655
O13 N10 O12 N10 0.0 . 2_655
O11 N10 O13 N10 180.0 . 2_655
O12 N10 O13 N10 0.0 . 2_655
O11A N10A O12A N10A 180.0 . 2_655
O13A N10A O12A N10A 0.0 . 2_655
O12A N10A O13A N10A 0.0 . 2_655
O11A N10A O13A N10A 180.0 . 2_655
O4W K1 O5W K1 73(2) . 2_755
O10 K1 O5W K1 -35.9(3) 1_545 2_755
O10 K1 O5W K1 30.8(2) 2_745 2_755
O7 K1 O5W K1 -129.0(4) . 2_755
O6 K1 O5W K1 -110.2(3) . 2_755
O6W K1 O5W K1 146.3(8) 3_766 2_755
C11 K1 O5W K1 -31.4(2) 1_545 2_755
Cd4 K1 O5W K1 63.5(2) 2_755 2_755
K1 K1 O5W K1 146.06(18) 3_766 2_755
